data_4080726
loop_
_publ_author_name
'Espinosa-Jalapa, Noel \'Angel'
'Hern\'andez-Ortega, Sim\'on'
'Le Goff, Xavier-Fred\'eric'
'Morales-Morales, David'
'Djukic, Jean-Pierre'
'Le Lagadec, Ronan'

_publ_section_title
;
 Coordination of 12-Electron Organometallic Fragments to the Arene Ring of
 Nonsymmetric Group 10 POCOP Pincer Complexes
;
_journal_issue 9
_journal_name_full Organometallics
_journal_page_first 2661
_journal_paper_doi 10.1021/om400147x
_journal_volume 32
_journal_year 2013
_chemical_formula_moiety 'C22 H33 Cl Ni O2 P2'
_chemical_formula_sum 'C22 H33 Cl Ni O2 P2'
_chemical_formula_weight 485.58
_chemical_name_systematic
;

 ?

;
_space_group_IT_number 14
_symmetry_cell_setting monoclinic
_symmetry_space_group_name_Hall '-P 2yn'
_symmetry_space_group_name_H-M 'P 1 21/n 1'
_atom_sites_solution_hydrogens geom
_atom_sites_solution_primary direct
_atom_sites_solution_secondary difmap
_audit_creation_method SHELXL-97
_cell_angle_alpha 90.00
_cell_angle_beta 106.8970(10)
_cell_angle_gamma 90.00
_cell_formula_units_Z 8
_cell_length_a 23.573(2)
_cell_length_b 8.5014(8)
_cell_length_c 25.957(2)
_cell_measurement_reflns_used 9878
_cell_measurement_temperature 298(2)
_cell_measurement_theta_max 25.35
_cell_measurement_theta_min 2.53
_cell_volume 4977.3(7)
_computing_cell_refinement 'SMART V 5.625 (Bruker, 1999)'
_computing_data_collection 'SMART V 5.625 (Bruker, 1999)'
_computing_data_reduction 'SAINT V 6.23A (Bruker, 1999)'
_computing_molecular_graphics 'SHELXTL V 6.12 (Sheldrick, 2000)'
_computing_publication_material 'SHELXTL V 6.12 (Sheldrick, 2000)'
_computing_structure_refinement 'SHELXL-97 (Sheldrick, 2008)'
_computing_structure_solution 'SHELXS-97 (Sheldrick, 2008)'
_diffrn_ambient_temperature 298(2)
_diffrn_detector_area_resol_mean 0.83
_diffrn_measured_fraction_theta_full 0.998
_diffrn_measured_fraction_theta_max 0.998
_diffrn_measurement_device_type 'Bruker Smart APEX AXS CCD area detector 01-670'
_diffrn_measurement_method 'omega scans'
_diffrn_radiation_monochromator graphite
_diffrn_radiation_source 'fine-focus sealed tube'
_diffrn_radiation_type MoK\a
_diffrn_radiation_wavelength 0.71073
_diffrn_reflns_av_R_equivalents 0.0443
_diffrn_reflns_av_sigmaI/netI 0.0324
_diffrn_reflns_limit_h_max 28
_diffrn_reflns_limit_h_min -28
_diffrn_reflns_limit_k_max 10
_diffrn_reflns_limit_k_min -10
_diffrn_reflns_limit_l_max 31
_diffrn_reflns_limit_l_min -30
_diffrn_reflns_number 39672
_diffrn_reflns_theta_full 25.37
_diffrn_reflns_theta_max 25.37
_diffrn_reflns_theta_min 1.64
_exptl_absorpt_coefficient_mu 1.030
_exptl_absorpt_correction_T_max 0.8017
_exptl_absorpt_correction_T_min 0.6785
_exptl_absorpt_correction_type analytical
_exptl_absorpt_process_details 'SHELXTL V 6.12 (Sheldrick, 2000)'
_exptl_crystal_colour Orange
_exptl_crystal_density_diffrn 1.296
_exptl_crystal_density_method 'not measured'
_exptl_crystal_description Prism
_exptl_crystal_F_000 2048
_exptl_crystal_size_max 0.39
_exptl_crystal_size_mid 0.30
_exptl_crystal_size_min 0.27
_refine_diff_density_max 0.450
_refine_diff_density_min -0.254
_refine_diff_density_rms 0.062
_refine_ls_extinction_method none
_refine_ls_goodness_of_fit_ref 0.967
_refine_ls_hydrogen_treatment constr
_refine_ls_matrix_type full
_refine_ls_number_parameters 564
_refine_ls_number_reflns 9108
_refine_ls_number_restraints 118
_refine_ls_restrained_S_all 0.974
_refine_ls_R_factor_all 0.0433
_refine_ls_R_factor_gt 0.0344
_refine_ls_shift/su_max 0.002
_refine_ls_shift/su_mean 0.000
_refine_ls_structure_factor_coef Fsqd
_refine_ls_weighting_details 'calc w=1/[\s^2^(Fo^2^)+(0.0570P)^2^] where P=(Fo^2^+2Fc^2^)/3'
_refine_ls_weighting_scheme calc
_refine_ls_wR_factor_gt 0.0861
_refine_ls_wR_factor_ref 0.0894
_reflns_number_gt 7286
_reflns_number_total 9108
_reflns_threshold_expression >2sigma(I)
_cod_data_source_file om400147x_si_002.cif
_cod_data_source_block compound-2a
_cod_depositor_comments
;
The following automatic conversions were performed:

'_symmetry_cell_setting' value 'Monoclinic' changed to 'monoclinic'
according to /home/saulius/struct/CIF-dictionaries/cif_core.dic
dictionary named 'cif_core.dic' version 2.3.1 from
2005-06-27.

'_exptl_absorpt_correction_type' value 'Analytical'
changed to 'analytical' according to
/home/saulius/struct/CIF-dictionaries/cif_core.dic dictionary named
'cif_core.dic' version 2.3.1 from 2005-06-27.

Automatic conversion script
Id: cif_fix_values 1891 2012-01-12 08:04:46Z andrius 
;
_cod_original_cell_volume 4977.2(8)
_cod_original_sg_symbol_H-M 'P 21/n'
_cod_database_code 4080726
_solved_by 'Simon Hernandez-Ortega'

loop_
_symmetry_equiv_pos_as_xyz
'x, y, z'
'-x+1/2, y+1/2, -z+1/2'
'-x, -y, -z'
'x-1/2, -y-1/2, z-1/2'

loop_
_atom_site_label
_atom_site_type_symbol
_atom_site_fract_x
_atom_site_fract_y
_atom_site_fract_z
_atom_site_U_iso_or_equiv
_atom_site_adp_type
_atom_site_occupancy
_atom_site_symmetry_multiplicity
_atom_site_calc_flag
_atom_site_refinement_flags
_atom_site_disorder_assembly
_atom_site_disorder_group
Ni1 Ni 0.652127(11) 0.34669(3) 0.012068(10) 0.03988(9) Uani 1 1 d . . .
Cl1 Cl 0.59587(3) 0.51779(8) -0.04223(3) 0.0723(2) Uani 1 1 d . . .
P1 P 0.62319(2) 0.38853(6) 0.08246(2) 0.04097(14) Uani 1 1 d . . .
P2 P 0.68855(3) 0.23944(7) -0.04614(2) 0.04559(14) Uani 1 1 d . B .
O1 O 0.66674(6) 0.27958(17) 0.13077(5) 0.0459(3) Uani 1 1 d . . .
O2 O 0.74457(7) 0.13027(18) -0.01196(6) 0.0547(4) Uani 1 1 d . . .
C1 C 0.70577(9) 0.1897(2) 0.11167(8) 0.0397(5) Uani 1 1 d . . .
C2 C 0.70456(8) 0.2076(2) 0.05865(8) 0.0378(4) Uani 1 1 d . . .
C3 C 0.74595(9) 0.1160(2) 0.04191(8) 0.0432(5) Uani 1 1 d . . .
C4 C 0.78570(9) 0.0178(3) 0.07463(9) 0.0501(5) Uani 1 1 d . . .
H4 H 0.8126 -0.0379 0.0616 0.060 Uiso 1 1 calc R . .
C5 C 0.82536(10) -0.1005(3) 0.16513(10) 0.0568(6) Uani 1 1 d . . .
H5 H 0.8537 -0.1550 0.1536 0.068 Uiso 1 1 calc R . .
C6 C 0.82307(11) -0.1202(3) 0.21610(11) 0.0634(7) Uani 1 1 d . . .
H6 H 0.8493 -0.1892 0.2390 0.076 Uiso 1 1 calc R . .
C7 C 0.78168(11) -0.0380(3) 0.23470(9) 0.0614(6) Uani 1 1 d . . .
H7 H 0.7802 -0.0530 0.2698 0.074 Uiso 1 1 calc R . .
C8 C 0.74347(10) 0.0642(3) 0.20160(9) 0.0519(6) Uani 1 1 d . . .
H8 H 0.7164 0.1197 0.2145 0.062 Uiso 1 1 calc R . .
C9 C 0.74440(9) 0.0869(2) 0.14816(8) 0.0410(5) Uani 1 1 d . . .
C10 C 0.78566(9) 0.0012(2) 0.12887(9) 0.0437(5) Uani 1 1 d . . .
C11 C 0.54967(10) 0.3153(3) 0.07923(9) 0.0535(6) Uani 1 1 d . . .
H11 H 0.5209 0.3877 0.0562 0.064 Uiso 1 1 calc R . .
C12 C 0.54038(14) 0.1555(4) 0.05157(14) 0.0902(10) Uani 1 1 d . . .
H12A H 0.5700 0.0834 0.0715 0.135 Uiso 1 1 calc R . .
H12B H 0.5435 0.1661 0.0157 0.135 Uiso 1 1 calc R . .
H12C H 0.5017 0.1163 0.0501 0.135 Uiso 1 1 calc R . .
C13 C 0.53724(12) 0.3116(4) 0.13331(11) 0.0814(9) Uani 1 1 d . . .
H13A H 0.4971 0.2781 0.1285 0.122 Uiso 1 1 calc R . .
H13B H 0.5427 0.4150 0.1489 0.122 Uiso 1 1 calc R . .
H13C H 0.5640 0.2395 0.1568 0.122 Uiso 1 1 calc R . .
C14 C 0.63122(11) 0.5804(3) 0.11500(10) 0.0587(6) Uani 1 1 d . . .
H14 H 0.6284 0.5654 0.1516 0.070 Uiso 1 1 calc R . .
C15 C 0.69244(15) 0.6452(4) 0.11931(14) 0.0952(10) Uani 1 1 d . . .
H15A H 0.6958 0.6644 0.0839 0.143 Uiso 1 1 calc R . .
H15B H 0.7220 0.5703 0.1375 0.143 Uiso 1 1 calc R . .
H15C H 0.6982 0.7419 0.1393 0.143 Uiso 1 1 calc R . .
C16 C 0.58194(15) 0.6925(3) 0.08595(13) 0.0969(11) Uani 1 1 d . . .
H16A H 0.5886 0.7937 0.1031 0.145 Uiso 1 1 calc R . .
H16B H 0.5445 0.6517 0.0874 0.145 Uiso 1 1 calc R . .
H16C H 0.5817 0.7027 0.0491 0.145 Uiso 1 1 calc R . .
C17 C 0.64084(12) 0.0969(3) -0.09076(10) 0.0720(7) Uani 1 1 d DU . .
H17 H 0.6624 0.0532 -0.1145 0.086 Uiso 1 1 calc R A 1
C18 C 0.5826(4) 0.1673(15) -0.1258(5) 0.116(3) Uani 0.72(3) 1 d PDU B 1
H18A H 0.5910 0.2550 -0.1457 0.174 Uiso 0.72(3) 1 calc PR B 1
H18B H 0.5592 0.2022 -0.1032 0.174 Uiso 0.72(3) 1 calc PR B 1
H18C H 0.5610 0.0889 -0.1504 0.174 Uiso 0.72(3) 1 calc PR B 1
C19 C 0.6290(6) -0.0377(10) -0.0550(4) 0.094(2) Uani 0.72(3) 1 d PDU B 1
H19A H 0.6661 -0.0811 -0.0338 0.141 Uiso 0.72(3) 1 calc PR B 1
H19B H 0.6060 -0.1185 -0.0774 0.141 Uiso 0.72(3) 1 calc PR B 1
H19C H 0.6077 0.0029 -0.0315 0.141 Uiso 0.72(3) 1 calc PR B 1
C18A C 0.6000(10) 0.204(2) -0.1349(8) 0.087(4) Uani 0.28(3) 1 d PDU B 2
H18D H 0.6238 0.2619 -0.1527 0.130 Uiso 0.28(3) 1 calc PR B 2
H18E H 0.5791 0.2757 -0.1185 0.130 Uiso 0.28(3) 1 calc PR B 2
H18F H 0.5721 0.1397 -0.1607 0.130 Uiso 0.28(3) 1 calc PR B 2
C19A C 0.6032(12) -0.006(3) -0.0650(10) 0.109(5) Uani 0.28(3) 1 d PDU B 2
H19D H 0.6287 -0.0724 -0.0381 0.163 Uiso 0.28(3) 1 calc PR B 2
H19E H 0.5771 -0.0706 -0.0922 0.163 Uiso 0.28(3) 1 calc PR B 2
H19F H 0.5802 0.0595 -0.0486 0.163 Uiso 0.28(3) 1 calc PR B 2
C20 C 0.72239(12) 0.3614(3) -0.08652(11) 0.0648(7) Uani 1 1 d . . .
H20 H 0.6909 0.4266 -0.1097 0.078 Uiso 1 1 calc R B .
C21 C 0.75044(19) 0.2708(5) -0.12263(17) 0.1256(16) Uani 1 1 d . B .
H21A H 0.7712 0.3422 -0.1394 0.188 Uiso 1 1 calc R . .
H21B H 0.7202 0.2173 -0.1498 0.188 Uiso 1 1 calc R . .
H21C H 0.7778 0.1953 -0.1016 0.188 Uiso 1 1 calc R . .
C22 C 0.76601(17) 0.4702(5) -0.04999(15) 0.1211(14) Uani 1 1 d . B .
H22A H 0.7980 0.4101 -0.0272 0.182 Uiso 1 1 calc R . .
H22B H 0.7466 0.5282 -0.0282 0.182 Uiso 1 1 calc R . .
H22C H 0.7813 0.5421 -0.0712 0.182 Uiso 1 1 calc R . .
Ni2 Ni 0.011556(12) 0.24225(3) 0.141603(11) 0.04419(9) Uani 1 1 d . . .
Cl2 Cl -0.05648(3) 0.10018(10) 0.08602(3) 0.0918(3) Uani 1 1 d . . .
P3 P -0.04379(2) 0.36609(7) 0.18128(2) 0.04449(14) Uani 1 1 d . . .
P4 P 0.08467(3) 0.15545(7) 0.11613(2) 0.04580(14) Uani 1 1 d . D .
O3 O 0.00183(6) 0.47697(18) 0.22784(6) 0.0509(4) Uani 1 1 d . . .
O4 O 0.14365(6) 0.25448(18) 0.15071(6) 0.0533(4) Uani 1 1 d . . .
C23 C 0.05970(9) 0.4655(2) 0.22494(8) 0.0433(5) Uani 1 1 d . . .
C24 C 0.07131(9) 0.3640(2) 0.18841(8) 0.0414(5) Uani 1 1 d . . .
C25 C 0.13102(9) 0.3555(2) 0.18795(8) 0.0448(5) Uani 1 1 d . . .
C26 C 0.17579(10) 0.4401(3) 0.22183(9) 0.0520(6) Uani 1 1 d . . .
H26 H 0.2146 0.4289 0.2205 0.062 Uiso 1 1 calc R . .
C27 C 0.20681(12) 0.6373(3) 0.29467(10) 0.0627(7) Uani 1 1 d . . .
H27 H 0.2462 0.6266 0.2950 0.075 Uiso 1 1 calc R . .
C28 C 0.19232(13) 0.7415(3) 0.32864(11) 0.0722(8) Uani 1 1 d . . .
H28 H 0.2220 0.8009 0.3520 0.087 Uiso 1 1 calc R . .
C29 C 0.13370(13) 0.7607(3) 0.32895(10) 0.0699(8) Uani 1 1 d . . .
H29 H 0.1244 0.8340 0.3519 0.084 Uiso 1 1 calc R . .
C30 C 0.08966(12) 0.6716(3) 0.29550(9) 0.0572(6) Uani 1 1 d . . .
H30 H 0.0506 0.6841 0.2960 0.069 Uiso 1 1 calc R . .
C31 C 0.10319(10) 0.5617(2) 0.26041(8) 0.0452(5) Uani 1 1 d . . .
C32 C 0.16239(10) 0.5447(3) 0.25879(8) 0.0488(5) Uani 1 1 d . . .
C33 C -0.09561(11) 0.5143(3) 0.14465(10) 0.0589(6) Uani 1 1 d . . .
H33 H -0.1094 0.5743 0.1709 0.071 Uiso 1 1 calc R . .
C34 C -0.06306(16) 0.6271(4) 0.11775(14) 0.1012(11) Uani 1 1 d . . .
H34A H -0.0472 0.5701 0.0931 0.152 Uiso 1 1 calc R . .
H34B H -0.0313 0.6766 0.1447 0.152 Uiso 1 1 calc R . .
H34C H -0.0901 0.7060 0.0984 0.152 Uiso 1 1 calc R . .
C35 C -0.14966(14) 0.4400(4) 0.10495(15) 0.1171(14) Uani 1 1 d . . .
H35A H -0.1771 0.5210 0.0879 0.176 Uiso 1 1 calc R . .
H35B H -0.1685 0.3697 0.1238 0.176 Uiso 1 1 calc R . .
H35C H -0.1375 0.3825 0.0781 0.176 Uiso 1 1 calc R . .
C36 C -0.08229(12) 0.2512(3) 0.21991(11) 0.0656(7) Uani 1 1 d . . .
H36 H -0.1144 0.1947 0.1940 0.079 Uiso 1 1 calc R . .
C37 C -0.11058(18) 0.3497(5) 0.25448(15) 0.1167(14) Uani 1 1 d . . .
H37A H -0.1306 0.2820 0.2732 0.175 Uiso 1 1 calc R . .
H37B H -0.1386 0.4211 0.2320 0.175 Uiso 1 1 calc R . .
H37C H -0.0804 0.4083 0.2802 0.175 Uiso 1 1 calc R . .
C38 C -0.03996(16) 0.1280(4) 0.25227(14) 0.1060(12) Uani 1 1 d . . .
H38A H -0.0073 0.1792 0.2776 0.159 Uiso 1 1 calc R . .
H38B H -0.0254 0.0640 0.2284 0.159 Uiso 1 1 calc R . .
H38C H -0.0605 0.0630 0.2713 0.159 Uiso 1 1 calc R . .
C39 C 0.08336(12) 0.1968(4) 0.04710(10) 0.0670(7) Uani 1 1 d U . .
H39 H 0.0503 0.1390 0.0228 0.080 Uiso 1 1 calc R C 1
C40 C 0.0718(7) 0.3787(16) 0.0373(5) 0.093(3) Uani 0.76(4) 1 d PU D 1
H40A H 0.0359 0.4071 0.0453 0.139 Uiso 0.76(4) 1 calc PR D 1
H40B H 0.0682 0.4030 0.0004 0.139 Uiso 0.76(4) 1 calc PR D 1
H40C H 0.1044 0.4366 0.0603 0.139 Uiso 0.76(4) 1 calc PR D 1
C40A C 0.0522(16) 0.329(5) 0.0283(12) 0.080(5) Uani 0.24(4) 1 d PU D 2
H40D H 0.0177 0.3338 0.0408 0.120 Uiso 0.24(4) 1 calc PR D 2
H40E H 0.0402 0.3284 -0.0104 0.120 Uiso 0.24(4) 1 calc PR D 2
H40F H 0.0766 0.4199 0.0410 0.120 Uiso 0.24(4) 1 calc PR D 2
C41 C 0.14042(13) 0.1514(4) 0.03446(12) 0.0835(9) Uani 1 1 d . D .
H41A H 0.1379 0.1821 -0.0017 0.125 Uiso 1 1 calc R . .
H41B H 0.1460 0.0396 0.0381 0.125 Uiso 1 1 calc R . .
H41C H 0.1734 0.2038 0.0591 0.125 Uiso 1 1 calc R . .
C42 C 0.11063(13) -0.0449(3) 0.13123(13) 0.0852(9) Uani 1 1 d DU . .
H42 H 0.1518 -0.0519 0.1302 0.102 Uiso 1 1 calc R D 1
C43 C 0.1077(9) -0.0965(18) 0.1871(4) 0.128(3) Uani 0.65(3) 1 d PDU D 1
H43A H 0.1345 -0.0337 0.2142 0.192 Uiso 0.65(3) 1 calc PR D 1
H43B H 0.1187 -0.2052 0.1926 0.192 Uiso 0.65(3) 1 calc PR D 1
H43C H 0.0680 -0.0828 0.1892 0.192 Uiso 0.65(3) 1 calc PR D 1
C44 C 0.0710(6) -0.1511(14) 0.0861(6) 0.106(3) Uani 0.65(3) 1 d PDU D 1
H44A H 0.0738 -0.1162 0.0517 0.158 Uiso 0.65(3) 1 calc PR D 1
H44B H 0.0306 -0.1444 0.0867 0.158 Uiso 0.65(3) 1 calc PR D 1
H44C H 0.0843 -0.2581 0.0919 0.158 Uiso 0.65(3) 1 calc PR D 1
C43A C 0.1252(11) -0.053(3) 0.1937(3) 0.103(4) Uani 0.35(3) 1 d PDU D 2
H43D H 0.1457 0.0413 0.2092 0.154 Uiso 0.35(3) 1 calc PR D 2
H43E H 0.1498 -0.1425 0.2069 0.154 Uiso 0.35(3) 1 calc PR D 2
H43F H 0.0890 -0.0616 0.2034 0.154 Uiso 0.35(3) 1 calc PR D 2
C44A C 0.0739(11) -0.188(2) 0.1044(10) 0.120(5) Uani 0.35(3) 1 d PDU D 2
H44D H 0.0654 -0.1803 0.0661 0.179 Uiso 0.35(3) 1 calc PR D 2
H44E H 0.0373 -0.1907 0.1138 0.179 Uiso 0.35(3) 1 calc PR D 2
H44F H 0.0959 -0.2827 0.1168 0.179 Uiso 0.35(3) 1 calc PR D 2

loop_
_atom_site_aniso_label
_atom_site_aniso_U_11
_atom_site_aniso_U_22
_atom_site_aniso_U_33
_atom_site_aniso_U_23
_atom_site_aniso_U_13
_atom_site_aniso_U_12
Ni1 0.03712(15) 0.04170(16) 0.03910(15) 0.00106(12) 0.00835(11) 0.00558(11)
Cl1 0.0734(4) 0.0785(4) 0.0610(4) 0.0190(3) 0.0133(3) 0.0344(4)
P1 0.0390(3) 0.0410(3) 0.0412(3) -0.0039(2) 0.0090(2) 0.0065(2)
P2 0.0430(3) 0.0534(3) 0.0420(3) 0.0025(3) 0.0150(3) 0.0037(3)
O1 0.0467(9) 0.0522(8) 0.0379(8) -0.0011(7) 0.0108(7) 0.0132(7)
O2 0.0574(10) 0.0647(10) 0.0491(9) 0.0115(8) 0.0268(8) 0.0190(8)
C1 0.0370(11) 0.0386(11) 0.0425(12) -0.0034(9) 0.0097(9) 0.0007(9)
C2 0.0340(11) 0.0365(10) 0.0409(11) 0.0010(9) 0.0077(9) 0.0015(8)
C3 0.0434(12) 0.0441(12) 0.0458(12) 0.0051(10) 0.0185(10) 0.0047(9)
C4 0.0440(12) 0.0495(13) 0.0605(14) 0.0078(11) 0.0208(11) 0.0125(10)
C5 0.0507(14) 0.0515(13) 0.0658(16) 0.0116(12) 0.0129(12) 0.0133(11)
C6 0.0603(16) 0.0551(15) 0.0644(16) 0.0181(13) 0.0018(13) 0.0082(12)
C7 0.0714(17) 0.0592(15) 0.0460(13) 0.0098(12) 0.0050(12) 0.0035(13)
C8 0.0576(14) 0.0510(13) 0.0439(12) 0.0000(11) 0.0098(11) 0.0028(11)
C9 0.0396(11) 0.0369(11) 0.0433(12) 0.0005(9) 0.0069(9) -0.0020(9)
C10 0.0387(11) 0.0376(11) 0.0535(13) 0.0040(10) 0.0117(10) 0.0014(9)
C11 0.0401(12) 0.0673(15) 0.0527(14) -0.0055(12) 0.0128(10) 0.0018(11)
C12 0.076(2) 0.089(2) 0.114(3) -0.036(2) 0.0423(18) -0.0356(17)
C13 0.0649(18) 0.121(2) 0.0645(18) -0.0073(18) 0.0294(14) -0.0097(17)
C14 0.0745(17) 0.0441(13) 0.0564(14) -0.0096(11) 0.0171(13) 0.0033(12)
C15 0.109(3) 0.076(2) 0.102(3) -0.0267(18) 0.033(2) -0.0363(19)
C16 0.127(3) 0.0558(17) 0.100(2) -0.0074(17) 0.021(2) 0.0364(18)
C17 0.0643(16) 0.0883(19) 0.0667(16) -0.0330(14) 0.0242(13) -0.0074(14)
C18 0.056(4) 0.144(6) 0.123(5) -0.065(4) -0.014(4) 0.003(4)
C19 0.092(5) 0.105(4) 0.103(4) -0.044(2) 0.056(4) -0.057(4)
C18A 0.035(7) 0.119(8) 0.086(7) -0.063(4) -0.013(6) 0.000(6)
C19A 0.083(10) 0.142(10) 0.119(9) -0.065(6) 0.057(8) -0.060(8)
C20 0.0617(16) 0.0747(17) 0.0635(16) 0.0242(14) 0.0267(13) 0.0088(13)
C21 0.164(4) 0.115(3) 0.147(3) 0.034(3) 0.123(3) 0.027(3)
C22 0.114(3) 0.126(3) 0.119(3) 0.032(3) 0.029(2) -0.055(2)
Ni2 0.03842(16) 0.04659(17) 0.04605(17) -0.00676(12) 0.00991(12) -0.00478(12)
Cl2 0.0534(4) 0.1067(6) 0.1095(6) -0.0566(5) 0.0147(4) -0.0219(4)
P3 0.0414(3) 0.0490(3) 0.0445(3) -0.0022(3) 0.0147(2) -0.0053(2)
P4 0.0426(3) 0.0432(3) 0.0513(3) -0.0024(3) 0.0131(3) -0.0004(2)
O3 0.0481(9) 0.0587(9) 0.0492(9) -0.0118(7) 0.0193(7) -0.0096(7)
O4 0.0390(8) 0.0631(10) 0.0568(9) -0.0100(8) 0.0123(7) 0.0001(7)
C23 0.0419(12) 0.0479(12) 0.0398(11) 0.0051(10) 0.0113(9) -0.0066(10)
C24 0.0439(12) 0.0415(11) 0.0364(11) 0.0021(9) 0.0079(9) -0.0031(9)
C25 0.0407(12) 0.0482(12) 0.0437(12) 0.0022(10) 0.0095(9) -0.0005(10)
C26 0.0373(12) 0.0601(14) 0.0549(14) 0.0018(12) 0.0073(10) -0.0015(10)
C27 0.0563(15) 0.0634(16) 0.0595(15) 0.0004(13) 0.0027(12) -0.0127(12)
C28 0.076(2) 0.0697(18) 0.0617(17) -0.0131(14) 0.0063(14) -0.0220(15)
C29 0.087(2) 0.0670(17) 0.0570(16) -0.0183(13) 0.0226(14) -0.0218(15)
C30 0.0662(16) 0.0588(15) 0.0490(14) -0.0056(12) 0.0207(12) -0.0113(12)
C31 0.0550(13) 0.0450(12) 0.0340(11) 0.0032(9) 0.0104(10) -0.0069(10)
C32 0.0478(13) 0.0506(13) 0.0424(12) 0.0065(10) 0.0042(10) -0.0071(10)
C33 0.0578(15) 0.0601(15) 0.0600(15) -0.0014(12) 0.0190(12) 0.0101(12)
C34 0.125(3) 0.096(2) 0.102(3) 0.047(2) 0.062(2) 0.039(2)
C35 0.081(2) 0.114(3) 0.118(3) -0.013(2) -0.032(2) 0.032(2)
C36 0.0667(17) 0.0705(18) 0.0636(16) 0.0020(13) 0.0251(13) -0.0229(13)
C37 0.143(3) 0.128(3) 0.117(3) -0.011(2) 0.097(3) -0.031(3)
C38 0.107(3) 0.108(3) 0.094(2) 0.045(2) 0.014(2) -0.023(2)
C39 0.0621(17) 0.0897(19) 0.0489(14) -0.0082(14) 0.0158(12) 0.0043(14)
C40 0.101(6) 0.097(5) 0.089(5) 0.039(4) 0.041(4) 0.032(4)
C40A 0.095(11) 0.100(10) 0.051(8) 0.028(8) 0.029(8) 0.003(8)
C41 0.085(2) 0.103(2) 0.0759(19) -0.0110(17) 0.0441(17) 0.0013(18)
C42 0.0767(19) 0.0475(15) 0.143(3) 0.0144(16) 0.0506(19) 0.0108(13)
C43 0.146(9) 0.087(6) 0.166(4) 0.070(4) 0.067(5) 0.012(6)
C44 0.118(5) 0.024(4) 0.193(6) -0.009(4) 0.074(5) -0.016(4)
C43A 0.095(9) 0.067(8) 0.154(4) 0.079(5) 0.048(6) 0.013(6)
C44A 0.117(8) 0.036(7) 0.220(10) 0.019(7) 0.071(8) -0.015(6)

loop_
_atom_type_symbol
_atom_type_description
_atom_type_scat_dispersion_real
_atom_type_scat_dispersion_imag
_atom_type_scat_source
C C 0.0033 0.0016 'International Tables Vol C Tables 4.2.6.8 and 6.1.1.4'
H H 0.0000 0.0000 'International Tables Vol C Tables 4.2.6.8 and 6.1.1.4'
O O 0.0106 0.0060 'International Tables Vol C Tables 4.2.6.8 and 6.1.1.4'
P P 0.1023 0.0942 'International Tables Vol C Tables 4.2.6.8 and 6.1.1.4'
Cl Cl 0.1484 0.1585 'International Tables Vol C Tables 4.2.6.8 and 6.1.1.4'
Ni Ni 0.3393 1.1124 'International Tables Vol C Tables 4.2.6.8 and 6.1.1.4'

loop_
_geom_angle_atom_site_label_1
_geom_angle_atom_site_label_2
_geom_angle_atom_site_label_3
_geom_angle
C2 Ni1 P2 82.10(6)
C2 Ni1 P1 82.49(6)
P2 Ni1 P1 162.93(3)
C2 Ni1 Cl1 176.39(6)
P2 Ni1 Cl1 96.93(3)
P1 Ni1 Cl1 98.89(2)
O1 P1 C11 102.48(10)
O1 P1 C14 101.07(9)
C11 P1 C14 107.27(11)
O1 P1 Ni1 105.69(5)
C11 P1 Ni1 115.83(8)
C14 P1 Ni1 121.64(9)
O2 P2 C20 102.40(10)
O2 P2 C17 102.59(11)
C20 P2 C17 107.84(13)
O2 P2 Ni1 106.41(6)
C20 P2 Ni1 119.78(9)
C17 P2 Ni1 115.53(9)
C1 O1 P1 111.45(12)
C3 O2 P2 111.75(12)
C2 C1 O1 118.12(17)
C2 C1 C9 124.16(18)
O1 C1 C9 117.72(17)
C1 C2 C3 115.55(18)
C1 C2 Ni1 122.16(15)
C3 C2 Ni1 122.29(15)
C4 C3 O2 119.51(18)
C4 C3 C2 124.15(19)
O2 C3 C2 116.34(17)
C3 C4 C10 119.00(19)
C6 C5 C10 121.4(2)
C5 C6 C7 120.5(2)
C8 C7 C6 120.1(2)
C7 C8 C9 120.8(2)
C8 C9 C1 123.71(19)
C8 C9 C10 119.11(19)
C1 C9 C10 117.17(18)
C5 C10 C4 122.1(2)
C5 C10 C9 117.9(2)
C4 C10 C9 119.94(18)
C13 C11 C12 112.3(2)
C13 C11 P1 113.71(17)
C12 C11 P1 109.36(17)
C15 C14 C16 112.4(3)
C15 C14 P1 109.12(18)
C16 C14 P1 111.68(18)
C18 C17 C19A 87.1(9)
C18 C17 C19 111.0(4)
C19A C17 C18A 110.1(7)
C19 C17 C18A 133.8(8)
C18 C17 P2 113.5(5)
C19A C17 P2 115.6(10)
C19 C17 P2 107.2(4)
C18A C17 P2 102.4(9)
C22 C20 C21 111.4(3)
C22 C20 P2 108.84(19)
C21 C20 P2 114.4(2)
C24 Ni2 P4 82.57(7)
C24 Ni2 P3 82.31(7)
P4 Ni2 P3 164.88(3)
C24 Ni2 Cl2 178.65(7)
P4 Ni2 Cl2 96.17(3)
P3 Ni2 Cl2 98.94(3)
O3 P3 C33 100.48(10)
O3 P3 C36 103.00(10)
C33 P3 C36 107.03(12)
O3 P3 Ni2 105.75(6)
C33 P3 Ni2 119.74(8)
C36 P3 Ni2 117.97(9)
O4 P4 C42 100.57(11)
O4 P4 C39 101.99(11)
C42 P4 C39 107.64(14)
O4 P4 Ni2 106.37(6)
C42 P4 Ni2 120.43(10)
C39 P4 Ni2 116.86(9)
C23 O3 P3 111.04(12)
C25 O4 P4 112.16(13)
C24 C23 O3 118.60(18)
C24 C23 C31 124.1(2)
O3 C23 C31 117.30(18)
C23 C24 C25 116.02(19)
C23 C24 Ni2 122.15(16)
C25 C24 Ni2 121.83(16)
C26 C25 O4 119.49(19)
C26 C25 C24 123.6(2)
O4 C25 C24 116.94(18)
C25 C26 C32 119.1(2)
C28 C27 C32 120.6(3)
C27 C28 C29 121.0(2)
C30 C29 C28 120.1(3)
C29 C30 C31 120.3(2)
C30 C31 C32 119.9(2)
C30 C31 C23 123.1(2)
C32 C31 C23 117.0(2)
C26 C32 C31 120.16(19)
C26 C32 C27 121.8(2)
C31 C32 C27 118.0(2)
C34 C33 C35 112.7(3)
C34 C33 P3 108.99(18)
C35 C33 P3 111.66(19)
C37 C36 C38 112.6(3)
C37 C36 P3 113.9(2)
C38 C36 P3 108.8(2)
C40A C39 C41 123.5(14)
C41 C39 C40 109.6(6)
C40A C39 P4 111.6(13)
C41 C39 P4 113.6(2)
C40 C39 P4 107.5(4)
C43 C42 C44A 91.5(8)
C43 C42 C44 111.3(4)
C44A C42 C43A 111.2(7)
C44 C42 C43A 131.4(7)
C43 C42 P4 111.6(6)
C44A C42 P4 122.4(11)
C44 C42 P4 106.9(6)
C43A C42 P4 102.9(9)

loop_
_geom_bond_atom_site_label_1
_geom_bond_atom_site_label_2
_geom_bond_distance
Ni1 C2 1.8758(19)
Ni1 P2 2.1459(6)
Ni1 P1 2.1576(6)
Ni1 Cl1 2.1850(6)
P1 O1 1.6539(14)
P1 C11 1.820(2)
P1 C14 1.821(2)
P2 O2 1.6466(16)
P2 C20 1.816(2)
P2 C17 1.822(3)
O1 C1 1.393(2)
O2 C3 1.395(2)
C1 C2 1.377(3)
C1 C9 1.410(3)
C2 C3 1.412(3)
C3 C4 1.354(3)
C4 C10 1.415(3)
C5 C6 1.350(3)
C5 C10 1.413(3)
C6 C7 1.396(3)
C7 C8 1.362(3)
C8 C9 1.407(3)
C9 C10 1.418(3)
C11 C13 1.515(3)
C11 C12 1.522(4)
C14 C15 1.518(4)
C14 C16 1.522(3)
C17 C18 1.531(5)
C17 C19A 1.533(7)
C17 C19 1.550(5)
C17 C18A 1.556(7)
C20 C22 1.498(4)
C20 C21 1.506(4)
Ni2 C24 1.881(2)
Ni2 P4 2.1481(6)
Ni2 P3 2.1568(6)
Ni2 Cl2 2.1834(7)
P3 O3 1.6584(15)
P3 C33 1.819(2)
P3 C36 1.820(2)
P4 O4 1.6500(15)
P4 C42 1.814(3)
P4 C39 1.817(3)
O3 C23 1.391(2)
O4 C25 1.389(3)
C23 C24 1.367(3)
C23 C31 1.421(3)
C24 C25 1.413(3)
C25 C26 1.366(3)
C26 C32 1.409(3)
C27 C28 1.362(4)
C27 C32 1.420(3)
C28 C29 1.394(4)
C29 C30 1.372(3)
C30 C31 1.405(3)
C31 C32 1.416(3)
C33 C34 1.519(4)
C33 C35 1.523(4)
C36 C37 1.516(4)
C36 C38 1.520(4)
C39 C40A 1.36(3)
C39 C41 1.524(4)
C39 C40 1.577(12)
C42 C43 1.535(6)
C42 C44A 1.538(7)
C42 C44 1.557(6)
C42 C43A 1.557(7)
